data_7205758
loop_
_publ_author_name
'Sarma, Bipul'
'Thakuria, Ranjit'
'Nath, Naba K.'
'Nangia, Ashwini'

_publ_section_title
;
 Crystal structures of mirtazapine molecular salts
;
_journal_issue 9
_journal_name_full CrystEngComm
_journal_page_first 3232
_journal_paper_doi 10.1039/c0ce00746c
_journal_volume 13
_journal_year 2011
_chemical_absolute_configuration syn
_chemical_formula_sum 'C21 H23 N3 O4'
_chemical_formula_weight 381.42
_chemical_name_systematic
;
?
;
_space_group_IT_number 19
_symmetry_cell_setting orthorhombic
_symmetry_space_group_name_Hall 'P 2ac 2ab'
_symmetry_space_group_name_H-M 'P 21 21 21'
_atom_sites_solution_hydrogens geom
_atom_sites_solution_primary direct
_atom_sites_solution_secondary difmap
_audit_creation_method SHELXL-97
_cell_angle_alpha 90.00
_cell_angle_beta 90.00
_cell_angle_gamma 90.00
_cell_formula_units_Z 4
_cell_length_a 8.930(3)
_cell_length_b 9.877(3)
_cell_length_c 22.497(6)
_cell_measurement_reflns_used 2613
_cell_measurement_temperature 298(2)
_cell_measurement_theta_max 18.76
_cell_measurement_theta_min 2.25
_cell_volume 1984.3(10)
_computing_cell_refinement 'Bruker SMART'
_computing_data_collection 'Bruker SMART'
_computing_data_reduction 'Bruker SAINT'
_computing_molecular_graphics 'Bruker SHELXTL'
_computing_publication_material 'Bruker SHELXTL'
_computing_structure_refinement 'SHELXL-97 (Sheldrick, 1997)'
_computing_structure_solution 'SHELXS-97 (Sheldrick, 1990)'
_diffrn_ambient_temperature 298(2)
_diffrn_measured_fraction_theta_full 0.995
_diffrn_measured_fraction_theta_max 0.995
_diffrn_measurement_device_type 'CCD area detector'
_diffrn_measurement_method 'phi and omega scans'
_diffrn_radiation_monochromator graphite
_diffrn_radiation_source 'fine-focus sealed tube'
_diffrn_radiation_type MoK\a
_diffrn_radiation_wavelength 0.71073
_diffrn_reflns_av_R_equivalents 0.0493
_diffrn_reflns_av_sigmaI/netI 0.0453
_diffrn_reflns_limit_h_max 10
_diffrn_reflns_limit_h_min -11
_diffrn_reflns_limit_k_max 12
_diffrn_reflns_limit_k_min -12
_diffrn_reflns_limit_l_max 27
_diffrn_reflns_limit_l_min -27
_diffrn_reflns_number 20643
_diffrn_reflns_theta_full 26.17
_diffrn_reflns_theta_max 26.17
_diffrn_reflns_theta_min 1.81
_exptl_absorpt_coefficient_mu 0.090
_exptl_absorpt_correction_T_max 0.9876
_exptl_absorpt_correction_T_min 0.9806
_exptl_absorpt_correction_type multi-scan
_exptl_absorpt_process_details 'Bruker AXS SADABS program'
_exptl_crystal_colour colorless
_exptl_crystal_density_diffrn 1.277
_exptl_crystal_density_method 'not measured'
_exptl_crystal_description block
_exptl_crystal_F_000 808
_exptl_crystal_size_max 0.22
_exptl_crystal_size_mid 0.18
_exptl_crystal_size_min 0.14
_refine_diff_density_max 0.121
_refine_diff_density_min -0.130
_refine_diff_density_rms 0.026
_refine_ls_abs_structure_details 'Flack H D (1983), Acta Cryst. A39, 876-881'
_refine_ls_abs_structure_Flack -0.1(13)
_refine_ls_extinction_method none
_refine_ls_goodness_of_fit_ref 1.015
_refine_ls_hydrogen_treatment mixed
_refine_ls_matrix_type full
_refine_ls_number_parameters 266
_refine_ls_number_reflns 3949
_refine_ls_number_restraints 0
_refine_ls_restrained_S_all 1.015
_refine_ls_R_factor_all 0.0688
_refine_ls_R_factor_gt 0.0458
_refine_ls_shift/su_max 0.000
_refine_ls_shift/su_mean 0.000
_refine_ls_structure_factor_coef Fsqd
_refine_ls_weighting_details 'calc w=1/[\s^2^(Fo^2^)+(0.0361P)^2^+0.1416P] where P=(Fo^2^+2Fc^2^)/3'
_refine_ls_weighting_scheme calc
_refine_ls_wR_factor_gt 0.0888
_refine_ls_wR_factor_ref 0.0964
_reflns_number_gt 2889
_reflns_number_total 3949
_reflns_threshold_expression >2sigma(I)
_cod_data_source_file c0ce00746c.txt
_cod_data_source_block Mrtz-maleate
_cod_depositor_comments
;
The following automatic conversions were performed:
'_symmetry_cell_setting' value 'Orthorhombic' changed to 'orthorhombic'
according to '/home/saulius/struct/CIF-dictionaries/cif_core.dic'
dictionary named 'cif_core.dic' version 2.4.1 from 2010-06-29.

Automatic conversion script
Id: cif_fix_enum 1555 2011-01-17 13:19:09Z saulius 
;
_cod_original_cell_volume 1984.4(10)
_cod_original_sg_symbol_H-M 'P2(1)2(1)2(1) '
_cod_database_code 7205758

loop_
_symmetry_equiv_pos_as_xyz
'x, y, z'
'-x+1/2, -y, z+1/2'
'-x, y+1/2, -z+1/2'
'x+1/2, -y+1/2, -z'

loop_
_atom_site_label
_atom_site_type_symbol
_atom_site_fract_x
_atom_site_fract_y
_atom_site_fract_z
_atom_site_U_iso_or_equiv
_atom_site_adp_type
_atom_site_occupancy
_atom_site_symmetry_multiplicity
_atom_site_calc_flag
_atom_site_refinement_flags
_atom_site_disorder_assembly
_atom_site_disorder_group
C1 C 0.7146(3) 1.0000(3) 0.34218(11) 0.0740(8) Uani 1 1 d . . .
H1 H 0.6273 1.0396 0.3565 0.089 Uiso 1 1 calc R . .
C2 C 0.8308(4) 0.9824(3) 0.38070(11) 0.0775(8) Uani 1 1 d . . .
H2 H 0.8222 1.0091 0.4202 0.093 Uiso 1 1 calc R . .
C3 C 0.9613(3) 0.9244(3) 0.36012(11) 0.0691(7) Uani 1 1 d . . .
H3 H 1.0425 0.9130 0.3855 0.083 Uiso 1 1 calc R . .
C4 C 0.9707(3) 0.8835(2) 0.30172(9) 0.0543(6) Uani 1 1 d . . .
C5 C 1.1057(3) 0.8188(3) 0.27494(10) 0.0658(7) Uani 1 1 d . . .
H5A H 1.0765 0.7376 0.2537 0.079 Uiso 1 1 calc R . .
H5B H 1.1751 0.7930 0.3061 0.079 Uiso 1 1 calc R . .
C6 C 1.1810(3) 0.9161(2) 0.23283(10) 0.0552(6) Uani 1 1 d . . .
C7 C 1.3257(3) 0.9607(3) 0.24413(11) 0.0700(7) Uani 1 1 d . . .
H7 H 1.3788 0.9227 0.2756 0.084 Uiso 1 1 calc R . .
C8 C 1.3928(3) 1.0592(3) 0.21025(13) 0.0767(8) Uani 1 1 d . . .
H8 H 1.4904 1.0865 0.2183 0.092 Uiso 1 1 calc R . .
C9 C 1.3146(3) 1.1168(3) 0.16445(12) 0.0718(7) Uani 1 1 d . . .
H9 H 1.3583 1.1848 0.1417 0.086 Uiso 1 1 calc R . .
C10 C 1.1705(3) 1.0739(2) 0.15193(10) 0.0599(6) Uani 1 1 d . . .
H10 H 1.1184 1.1133 0.1206 0.072 Uiso 1 1 calc R . .
C11 C 1.1022(2) 0.9728(2) 0.18540(9) 0.0492(5) Uani 1 1 d . . .
C12 C 0.9474(2) 0.9289(2) 0.16424(9) 0.0467(5) Uani 1 1 d . . .
C13 C 0.9692(2) 0.8378(2) 0.11037(9) 0.0524(5) Uani 1 1 d . . .
H13A H 1.0283 0.8855 0.0809 0.063 Uiso 1 1 calc R . .
H13B H 1.0245 0.7577 0.1222 0.063 Uiso 1 1 calc R . .
C14 C 0.7258(3) 0.7329(2) 0.12877(9) 0.0613(6) Uani 1 1 d . . .
H14A H 0.7699 0.6490 0.1427 0.074 Uiso 1 1 calc R . .
H14B H 0.6293 0.7124 0.1112 0.074 Uiso 1 1 calc R . .
C15 C 0.7056(3) 0.8284(3) 0.18009(9) 0.0585(6) Uani 1 1 d . . .
H15A H 0.6605 0.9120 0.1663 0.070 Uiso 1 1 calc R . .
H15B H 0.6396 0.7882 0.2094 0.070 Uiso 1 1 calc R . .
C16 C 0.8462(3) 0.9071(2) 0.26553(9) 0.0528(6) Uani 1 1 d . . .
C17 C 0.8484(3) 0.7070(2) 0.03078(9) 0.0696(7) Uani 1 1 d . . .
H17A H 0.9097 0.7531 0.0021 0.104 Uiso 1 1 calc R . .
H17B H 0.7533 0.6854 0.0133 0.104 Uiso 1 1 calc R . .
H17C H 0.8973 0.6251 0.0430 0.104 Uiso 1 1 calc R . .
C18 C 0.6097(3) 0.0935(3) 0.05244(10) 0.0538(6) Uani 1 1 d . . .
C19 C 0.4916(3) 0.1715(3) 0.02094(10) 0.0615(6) Uani 1 1 d . . .
H19 H 0.4202 0.1191 0.0016 0.074 Uiso 1 1 calc R . .
C20 C 0.4721(3) 0.3039(3) 0.01613(10) 0.0612(6) Uani 1 1 d . . .
H20 H 0.3917 0.3292 -0.0077 0.073 Uiso 1 1 calc R . .
C21 C 0.5557(3) 0.4180(3) 0.04200(11) 0.0619(6) Uani 1 1 d . . .
H1A H 0.683(3) 0.287(4) 0.0850(11) 0.104(9) Uiso 1 1 d . . .
H3A H 0.775(3) 0.871(2) 0.0703(10) 0.067(8) Uiso 1 1 d . . .
N1 N 0.7192(2) 0.9631(2) 0.28461(8) 0.0625(5) Uani 1 1 d . . .
N2 N 0.85087(19) 0.85679(18) 0.20689(7) 0.0506(4) Uani 1 1 d . . .
N3 N 0.8250(2) 0.79619(19) 0.08347(7) 0.0507(5) Uani 1 1 d . . .
O1 O 0.69198(18) 0.15229(18) 0.08993(7) 0.0677(4) Uani 1 1 d . . .
O2 O 0.6218(2) -0.02713(18) 0.03895(7) 0.0769(5) Uani 1 1 d . . .
O3 O 0.6593(2) 0.3943(2) 0.08069(8) 0.0813(5) Uani 1 1 d . . .
O4 O 0.5237(2) 0.53209(19) 0.02646(9) 0.0914(6) Uani 1 1 d . . .
H12 H 0.896(2) 1.013(2) 0.1516(7) 0.037(5) Uiso 1 1 d . . .

loop_
_atom_site_aniso_label
_atom_site_aniso_U_11
_atom_site_aniso_U_22
_atom_site_aniso_U_33
_atom_site_aniso_U_23
_atom_site_aniso_U_13
_atom_site_aniso_U_12
C1 0.0769(19) 0.089(2) 0.0558(15) -0.0112(14) 0.0134(15) -0.0041(16)
C2 0.095(2) 0.092(2) 0.0465(14) -0.0082(13) 0.0048(16) -0.0266(18)
C3 0.0751(18) 0.0833(18) 0.0489(14) 0.0077(13) -0.0123(13) -0.0225(16)
C4 0.0598(14) 0.0605(14) 0.0425(12) 0.0107(10) -0.0040(11) -0.0071(12)
C5 0.0659(16) 0.0714(16) 0.0602(14) 0.0140(13) -0.0158(13) 0.0053(13)
C6 0.0495(13) 0.0590(14) 0.0570(13) -0.0031(11) -0.0039(12) 0.0099(12)
C7 0.0532(15) 0.0849(18) 0.0718(16) -0.0077(14) -0.0072(13) 0.0083(14)
C8 0.0522(15) 0.087(2) 0.0911(19) -0.0220(17) 0.0079(15) -0.0044(15)
C9 0.0648(17) 0.0713(17) 0.0791(17) -0.0080(14) 0.0221(15) -0.0118(14)
C10 0.0659(16) 0.0581(14) 0.0557(13) -0.0017(11) 0.0096(12) 0.0001(13)
C11 0.0488(13) 0.0510(13) 0.0479(12) -0.0042(11) 0.0056(10) 0.0065(10)
C12 0.0536(13) 0.0438(12) 0.0427(11) 0.0038(10) -0.0017(10) 0.0047(11)
C13 0.0572(14) 0.0529(13) 0.0473(12) -0.0006(10) 0.0005(10) 0.0019(12)
C14 0.0642(15) 0.0666(15) 0.0532(13) 0.0012(12) -0.0009(12) -0.0120(13)
C15 0.0543(14) 0.0740(16) 0.0471(12) -0.0017(12) 0.0001(11) -0.0057(12)
C16 0.0584(14) 0.0578(13) 0.0421(12) 0.0024(10) 0.0044(11) -0.0061(12)
C17 0.0896(18) 0.0614(14) 0.0577(13) -0.0149(12) 0.0016(14) -0.0032(14)
C18 0.0558(14) 0.0609(16) 0.0448(12) 0.0015(12) 0.0047(11) 0.0058(12)
C19 0.0574(14) 0.0670(17) 0.0600(14) -0.0088(13) -0.0140(12) 0.0013(13)
C20 0.0600(15) 0.0636(16) 0.0600(14) -0.0019(12) -0.0180(12) 0.0113(13)
C21 0.0688(16) 0.0587(15) 0.0582(15) 0.0036(13) 0.0028(13) 0.0014(14)
N1 0.0611(13) 0.0788(14) 0.0475(11) -0.0045(10) 0.0051(10) -0.0011(11)
N2 0.0478(11) 0.0630(11) 0.0410(9) 0.0002(9) -0.0010(8) -0.0039(9)
N3 0.0631(13) 0.0436(10) 0.0455(10) -0.0043(9) -0.0026(10) 0.0031(10)
O1 0.0677(10) 0.0720(11) 0.0633(10) 0.0008(9) -0.0208(9) 0.0053(9)
O2 0.0975(13) 0.0584(11) 0.0746(11) -0.0065(9) -0.0136(10) 0.0171(9)
O3 0.0870(13) 0.0660(12) 0.0909(13) -0.0044(10) -0.0335(12) -0.0061(10)
O4 0.1144(15) 0.0570(11) 0.1026(14) 0.0112(11) -0.0125(13) -0.0018(11)

loop_
_atom_type_symbol
_atom_type_description
_atom_type_scat_dispersion_real
_atom_type_scat_dispersion_imag
_atom_type_scat_source
C C 0.0033 0.0016 'International Tables Vol C Tables 4.2.6.8 and 6.1.1.4'
H H 0.0000 0.0000 'International Tables Vol C Tables 4.2.6.8 and 6.1.1.4'
N N 0.0061 0.0033 'International Tables Vol C Tables 4.2.6.8 and 6.1.1.4'
O O 0.0106 0.0060 'International Tables Vol C Tables 4.2.6.8 and 6.1.1.4'

loop_
_geom_angle_atom_site_label_1
_geom_angle_atom_site_label_2
_geom_angle_atom_site_label_3
_geom_angle
_geom_angle_site_symmetry_1
_geom_angle_site_symmetry_3
_geom_angle_publ_flag
N1 C1 C2 123.6(2) . . ?
C1 C2 C3 118.9(2) . . ?
C4 C3 C2 119.6(2) . . ?
C3 C4 C16 117.3(2) . . ?
C3 C4 C5 124.1(2) . . ?
C16 C4 C5 118.63(19) . . ?
C4 C5 C6 109.97(19) . . ?
C7 C6 C11 118.8(2) . . ?
C7 C6 C5 120.2(2) . . ?
C11 C6 C5 120.7(2) . . ?
C8 C7 C6 121.9(2) . . ?
C9 C8 C7 119.3(2) . . ?
C8 C9 C10 120.0(3) . . ?
C9 C10 C11 121.1(2) . . ?
C10 C11 C6 118.7(2) . . ?
C10 C11 C12 115.6(2) . . ?
C6 C11 C12 125.6(2) . . ?
N2 C12 C13 107.95(17) . . ?
N2 C12 C11 117.68(17) . . ?
C13 C12 C11 107.49(17) . . ?
N3 C13 C12 112.22(17) . . ?
N3 C14 C15 109.54(18) . . ?
N2 C15 C14 109.39(19) . . ?
N1 C16 C4 123.96(19) . . ?
N1 C16 N2 118.22(19) . . ?
C4 C16 N2 117.5(2) . . ?
O2 C18 O1 124.0(2) . . ?
O2 C18 C19 116.4(2) . . ?
O1 C18 C19 119.6(2) . . ?
C20 C19 C18 130.2(2) . . ?
C19 C20 C21 131.1(2) . . ?
O4 C21 O3 122.0(2) . . ?
O4 C21 C20 118.5(2) . . ?
O3 C21 C20 119.4(2) . . ?
C16 N1 C1 116.6(2) . . ?
C16 N2 C15 115.35(17) . . ?
C16 N2 C12 117.17(17) . . ?
C15 N2 C12 110.13(16) . . ?
C13 N3 C14 110.77(16) . . ?
C13 N3 C17 111.52(18) . . ?
C14 N3 C17 112.33(17) . . ?

loop_
_geom_bond_atom_site_label_1
_geom_bond_atom_site_label_2
_geom_bond_distance
_geom_bond_site_symmetry_2
_geom_bond_publ_flag
C1 N1 1.346(3) . ?
C1 C2 1.364(4) . ?
C2 C3 1.378(4) . ?
C3 C4 1.377(3) . ?
C4 C16 1.398(3) . ?
C4 C5 1.491(3) . ?
C5 C6 1.508(3) . ?
C6 C7 1.389(3) . ?
C6 C11 1.396(3) . ?
C7 C8 1.374(4) . ?
C8 C9 1.368(4) . ?
C9 C10 1.384(3) . ?
C10 C11 1.392(3) . ?
C11 C12 1.525(3) . ?
C12 N2 1.473(3) . ?
C12 C13 1.522(3) . ?
C13 N3 1.481(3) . ?
C14 N3 1.488(3) . ?
C14 C15 1.502(3) . ?
C15 N2 1.457(3) . ?
C16 N1 1.333(3) . ?
C16 N2 1.410(3) . ?
C17 N3 1.492(3) . ?
C18 O2 1.234(3) . ?
C18 O1 1.260(3) . ?
C18 C19 1.486(3) . ?
C19 C20 1.324(3) . ?
C20 C21 1.471(3) . ?
C21 O4 1.214(3) . ?
C21 O3 1.292(3) . ?

loop_
_cod_related_entry_id
_cod_related_entry_database
_cod_related_entry_code
1 ChemSpider 4953625
